data_2231232
loop_
_publ_author_name
'Zheng, Liang-Wen'
'Zhao, Bao-Xiang'

_publ_section_title
;
 6-(4-Chlorophenyl)-2-(4-methoxyphenyl)-6,7-dihydro-4<i>H</i>-pyrazolo[5,1-<i>c</i>][1,4]oxazine
;
_journal_coeditor_code NG5186
_journal_issue 8
_journal_name_full 'Acta Crystallographica Section E'
_journal_page_first o1949
_journal_paper_doi 10.1107/S1600536811025906
_journal_volume 67
_journal_year 2011
_chemical_formula_iupac 'C19 H17 Cl N2 O2'
_chemical_formula_moiety 'C19 H17 Cl N2 O2'
_chemical_formula_sum 'C19 H17 Cl N2 O2'
_chemical_formula_weight 340.80
_chemical_name_systematic
;
6-(4-Chlorophenyl)-2-(4-methoxyphenyl)-6,7-dihydro-4<i>H</i>-
pyrazolo[5,1-<i>c</i>][1,4]oxazine
;
_space_group_IT_number 14
_symmetry_cell_setting monoclinic
_symmetry_space_group_name_Hall '-P 2ybc'
_symmetry_space_group_name_H-M 'P 1 21/c 1'
_atom_sites_solution_hydrogens geom
_atom_sites_solution_primary direct
_atom_sites_solution_secondary difmap
_audit_creation_method SHELXL-97
_cell_angle_alpha 90.00
_cell_angle_beta 91.186(3)
_cell_angle_gamma 90.00
_cell_formula_units_Z 4
_cell_length_a 6.0800(8)
_cell_length_b 34.224(5)
_cell_length_c 8.1217(11)
_cell_measurement_reflns_used 1213
_cell_measurement_temperature 298(2)
_cell_measurement_theta_max 19.28
_cell_measurement_theta_min 3.35
_cell_volume 1689.6(4)
_computing_cell_refinement 'APEX2 (Bruker, 2007)'
_computing_data_collection 'APEX2 (Bruker, 2007)'
_computing_data_reduction 'SAINT (Bruker, 2007)'
_computing_molecular_graphics 'ORTEP-3 (Farrugia, 1997)'
_computing_publication_material 'SHELXTL (Sheldrick, 2008)'
_computing_structure_refinement 'SHELXL97 (Sheldrick, 2008)'
_computing_structure_solution 'SHELXS97 (Sheldrick, 2008)'
_diffrn_ambient_temperature 298(2)
_diffrn_measured_fraction_theta_full 1.000
_diffrn_measured_fraction_theta_max 1.000
_diffrn_measurement_device_type 'Bruker SMART CCD area-detector'
_diffrn_measurement_method '\f and \w'
_diffrn_radiation_monochromator graphite
_diffrn_radiation_source 'fine-focus sealed tube'
_diffrn_radiation_type MoK\a
_diffrn_radiation_wavelength 0.71073
_diffrn_reflns_av_R_equivalents 0.0433
_diffrn_reflns_av_sigmaI/netI 0.0498
_diffrn_reflns_limit_h_max 7
_diffrn_reflns_limit_h_min -7
_diffrn_reflns_limit_k_max 37
_diffrn_reflns_limit_k_min -40
_diffrn_reflns_limit_l_max 9
_diffrn_reflns_limit_l_min -6
_diffrn_reflns_number 8891
_diffrn_reflns_theta_full 25.04
_diffrn_reflns_theta_max 25.04
_diffrn_reflns_theta_min 2.38
_exptl_absorpt_coefficient_mu 0.239
_exptl_absorpt_correction_T_max 0.9765
_exptl_absorpt_correction_T_min 0.9650
_exptl_absorpt_correction_type multi-scan
_exptl_absorpt_process_details '(SADABS; Bruker, 2007)'
_exptl_crystal_colour colourless
_exptl_crystal_density_diffrn 1.340
_exptl_crystal_density_meas 1.340
_exptl_crystal_density_method 'not measured'
_exptl_crystal_description block
_exptl_crystal_F_000 712
_exptl_crystal_size_max 0.15
_exptl_crystal_size_mid 0.12
_exptl_crystal_size_min 0.10
_refine_diff_density_max 0.159
_refine_diff_density_min -0.238
_refine_ls_extinction_method none
_refine_ls_goodness_of_fit_ref 1.024
_refine_ls_hydrogen_treatment constr
_refine_ls_matrix_type full
_refine_ls_number_parameters 218
_refine_ls_number_reflns 2995
_refine_ls_number_restraints 1
_refine_ls_restrained_S_all 1.024
_refine_ls_R_factor_all 0.1015
_refine_ls_R_factor_gt 0.0469
_refine_ls_shift/su_max 0.000
_refine_ls_shift/su_mean 0.000
_refine_ls_structure_factor_coef Fsqd
_refine_ls_weighting_details 'calc w=1/[\s^2^(Fo^2^)+(0.0496P)^2^+0.0204P] where P=(Fo^2^+2Fc^2^)/3'
_refine_ls_weighting_scheme calc
_refine_ls_wR_factor_gt 0.1011
_refine_ls_wR_factor_ref 0.1230
_reflns_number_gt 1620
_reflns_number_total 2995
_reflns_threshold_expression I>2sigma(I)
_cod_data_source_file ng5186.cif
_cod_data_source_block I
_cod_original_sg_symbol_H-M 'P 21/c'
_cod_database_code 2231232
_cod_database_fobs_code 2231232

loop_
_symmetry_equiv_pos_as_xyz
'x, y, z'
'-x, y+1/2, -z+1/2'
'-x, -y, -z'
'x, -y-1/2, z-1/2'

loop_
_atom_site_type_symbol
_atom_site_label
_atom_site_fract_x
_atom_site_fract_y
_atom_site_fract_z
_atom_site_U_iso_or_equiv
_atom_site_adp_type
_atom_site_calc_flag
_atom_site_refinement_flags
_atom_site_occupancy
Cl Cl1 0.30584(16) 0.48228(2) 0.68319(12) 0.1196(4) Uani d . 1
O O1 0.9536(3) 0.04587(5) 0.5717(3) 0.0913(6) Uani d . 1
O O2 0.1081(3) 0.29880(5) 0.4635(2) 0.0731(5) Uani d . 1
N N1 0.6176(3) 0.22476(6) 0.5415(3) 0.0634(6) Uani d . 1
N N2 0.4637(3) 0.25198(6) 0.4972(2) 0.0616(6) Uani d . 1
C C1 1.1487(5) 0.04055(9) 0.6669(4) 0.1062(11) Uani d . 1
H H1A 1.2629 0.0568 0.6243 0.159 Uiso calc R 1
H H1B 1.1932 0.0137 0.6617 0.159 Uiso calc R 1
H H1C 1.1224 0.0475 0.7792 0.159 Uiso calc R 1
C C2 0.8607(4) 0.08212(8) 0.5635(3) 0.0664(7) Uani d . 1
C C3 0.9452(4) 0.11536(8) 0.6365(3) 0.0694(8) Uani d . 1
H H3 1.0751 0.1142 0.6988 0.083 Uiso calc R 1
C C4 0.8355(4) 0.15036(8) 0.6166(3) 0.0683(7) Uani d . 1
H H4 0.8946 0.1727 0.6652 0.082 Uiso calc R 1
C C5 0.6404(4) 0.15335(7) 0.5267(3) 0.0588(7) Uani d . 1
C C6 0.5596(5) 0.11944(8) 0.4548(4) 0.0826(9) Uani d . 1
H H6 0.4298 0.1204 0.3924 0.099 Uiso calc R 1
C C7 0.6668(5) 0.08457(8) 0.4738(4) 0.0857(9) Uani d . 1
H H7 0.6078 0.0622 0.4254 0.103 Uiso calc R 1
C C8 0.5221(4) 0.19052(7) 0.5029(3) 0.0576(6) Uani d . 1
C C9 0.3076(4) 0.19647(8) 0.4394(3) 0.0644(7) Uani d . 1
H H9 0.2073 0.1774 0.4060 0.077 Uiso calc R 1
C C10 0.2768(4) 0.23584(8) 0.4367(3) 0.0610(7) Uani d . 1
C C11 0.0911(4) 0.26170(8) 0.3834(4) 0.0729(8) Uani d . 1
H H11A 0.0938 0.2653 0.2650 0.087 Uiso calc R 1
H H11B -0.0476 0.2495 0.4104 0.087 Uiso calc R 1
C C12 0.3161(4) 0.31656(7) 0.4375(3) 0.0659(7) Uani d . 1
H H12 0.3449 0.3167 0.3192 0.079 Uiso calc R 1
C C13 0.4982(4) 0.29340(7) 0.5270(3) 0.0661(7) Uani d . 1
H H13A 0.6408 0.3012 0.4868 0.079 Uiso calc R 1
H H13B 0.4951 0.2987 0.6442 0.079 Uiso calc R 1
C C14 0.3092(4) 0.35817(8) 0.4984(3) 0.0626(7) Uani d . 1
C C15 0.4814(5) 0.38322(8) 0.4675(3) 0.0739(8) Uani d . 1
H H15 0.6001 0.3741 0.4082 0.089 Uiso calc R 1
C C16 0.4825(5) 0.42145(8) 0.5224(4) 0.0818(9) Uani d . 1
H H16 0.6003 0.4378 0.5005 0.098 Uiso calc R 1
C C17 0.3068(5) 0.43484(8) 0.6096(4) 0.0790(8) Uani d U 1
C C18 0.1343(5) 0.41086(9) 0.6415(3) 0.0797(8) Uani d U 1
H H18 0.0157 0.4203 0.7001 0.096 Uiso calc R 1
C C19 0.1340(4) 0.37241(8) 0.5870(3) 0.0720(8) Uani d . 1
H H19 0.0160 0.3562 0.6100 0.086 Uiso calc R 1

loop_
_atom_site_aniso_label
_atom_site_aniso_U_11
_atom_site_aniso_U_22
_atom_site_aniso_U_33
_atom_site_aniso_U_12
_atom_site_aniso_U_13
_atom_site_aniso_U_23
Cl1 0.1541(9) 0.0772(6) 0.1269(8) 0.0344(6) -0.0109(7) -0.0143(5)
O1 0.0986(15) 0.0626(13) 0.1113(17) 0.0022(11) -0.0298(13) -0.0065(11)
O2 0.0562(11) 0.0821(13) 0.0810(14) 0.0034(9) 0.0026(9) -0.0061(10)
N1 0.0566(12) 0.0586(14) 0.0750(15) 0.0020(11) 0.0004(11) -0.0024(11)
N2 0.0523(12) 0.0614(14) 0.0712(15) -0.0045(11) 0.0034(11) -0.0028(11)
C1 0.091(2) 0.082(2) 0.144(3) 0.0093(18) -0.020(2) 0.003(2)
C2 0.0752(19) 0.0569(18) 0.0669(19) -0.0041(14) -0.0046(15) 0.0004(14)
C3 0.0641(17) 0.0671(19) 0.077(2) -0.0056(14) -0.0116(14) -0.0058(15)
C4 0.0655(17) 0.0610(18) 0.078(2) -0.0139(14) -0.0026(15) -0.0078(14)
C5 0.0616(16) 0.0598(17) 0.0548(17) -0.0096(13) 0.0021(13) -0.0013(13)
C6 0.083(2) 0.070(2) 0.094(2) -0.0036(17) -0.0283(17) -0.0106(17)
C7 0.091(2) 0.065(2) 0.099(2) -0.0084(16) -0.0333(19) -0.0116(16)
C8 0.0619(17) 0.0588(17) 0.0522(16) -0.0094(13) 0.0047(13) -0.0021(12)
C9 0.0611(17) 0.074(2) 0.0584(18) -0.0141(14) 0.0027(14) -0.0028(13)
C10 0.0566(16) 0.0723(19) 0.0544(17) -0.0065(14) 0.0063(13) -0.0046(13)
C11 0.0615(16) 0.081(2) 0.076(2) -0.0010(15) -0.0031(14) -0.0012(16)
C12 0.0608(16) 0.0746(19) 0.0626(18) 0.0013(14) 0.0091(14) 0.0027(14)
C13 0.0558(16) 0.0622(17) 0.081(2) 0.0028(13) 0.0080(14) -0.0054(14)
C14 0.0635(16) 0.0686(18) 0.0558(17) 0.0132(15) 0.0004(13) 0.0026(13)
C15 0.0754(19) 0.072(2) 0.075(2) 0.0103(16) 0.0104(15) 0.0025(15)
C16 0.085(2) 0.067(2) 0.094(2) 0.0066(16) 0.0010(18) 0.0078(16)
C17 0.091(2) 0.074(2) 0.071(2) 0.0246(14) -0.0134(17) 0.0015(15)
C18 0.0781(19) 0.085(2) 0.075(2) 0.0335(13) 0.0018(16) -0.0026(16)
C19 0.0664(17) 0.083(2) 0.0668(19) 0.0155(15) 0.0013(15) 0.0057(15)

loop_
_atom_type_symbol
_atom_type_description
_atom_type_scat_dispersion_real
_atom_type_scat_dispersion_imag
_atom_type_scat_source
C C 0.0033 0.0016 'International Tables Vol C Tables 4.2.6.8 and 6.1.1.4'
H H 0.0000 0.0000 'International Tables Vol C Tables 4.2.6.8 and 6.1.1.4'
N N 0.0061 0.0033 'International Tables Vol C Tables 4.2.6.8 and 6.1.1.4'
O O 0.0106 0.0060 'International Tables Vol C Tables 4.2.6.8 and 6.1.1.4'
Cl Cl 0.1484 0.1585 'International Tables Vol C Tables 4.2.6.8 and 6.1.1.4'

loop_
_geom_angle_atom_site_label_1
_geom_angle_atom_site_label_2
_geom_angle_atom_site_label_3
_geom_angle
C2 O1 C1 119.1(2)
C12 O2 C11 111.61(19)
C8 N1 N2 104.12(19)
C10 N2 N1 112.7(2)
C10 N2 C13 125.4(2)
N1 N2 C13 121.79(19)
O1 C1 H1A 109.5
O1 C1 H1B 109.5
H1A C1 H1B 109.5
O1 C1 H1C 109.5
H1A C1 H1C 109.5
H1B C1 H1C 109.5
O1 C2 C7 115.5(2)
O1 C2 C3 125.4(3)
C7 C2 C3 119.1(3)
C2 C3 C4 119.4(2)
C2 C3 H3 120.3
C4 C3 H3 120.3
C3 C4 C5 122.2(2)
C3 C4 H4 118.9
C5 C4 H4 118.9
C4 C5 C6 117.0(2)
C4 C5 C8 123.0(2)
C6 C5 C8 120.1(2)
C7 C6 C5 121.3(3)
C7 C6 H6 119.3
C5 C6 H6 119.3
C6 C7 C2 121.0(3)
C6 C7 H7 119.5
C2 C7 H7 119.5
N1 C8 C9 110.6(2)
N1 C8 C5 121.1(2)
C9 C8 C5 128.3(2)
C10 C9 C8 106.0(2)
C10 C9 H9 127.0
C8 C9 H9 127.0
N2 C10 C9 106.6(2)
N2 C10 C11 119.4(2)
C9 C10 C11 134.1(2)
O2 C11 C10 110.4(2)
O2 C11 H11A 109.6
C10 C11 H11A 109.6
O2 C11 H11B 109.6
C10 C11 H11B 109.6
H11A C11 H11B 108.1
O2 C12 C14 108.9(2)
O2 C12 C13 110.1(2)
C14 C12 C13 111.0(2)
O2 C12 H12 108.9
C14 C12 H12 108.9
C13 C12 H12 108.9
N2 C13 C12 109.0(2)
N2 C13 H13A 109.9
C12 C13 H13A 109.9
N2 C13 H13B 109.9
C12 C13 H13B 109.9
H13A C13 H13B 108.3
C15 C14 C19 118.0(3)
C15 C14 C12 120.1(2)
C19 C14 C12 121.9(3)
C14 C15 C16 121.9(3)
C14 C15 H15 119.1
C16 C15 H15 119.1
C17 C16 C15 118.9(3)
C17 C16 H16 120.5
C15 C16 H16 120.5
C18 C17 C16 120.5(3)
C18 C17 Cl1 119.5(2)
C16 C17 Cl1 120.0(3)
C17 C18 C19 120.5(3)
C17 C18 H18 119.8
C19 C18 H18 119.8
C14 C19 C18 120.2(3)
C14 C19 H19 119.9
C18 C19 H19 119.9

loop_
_geom_bond_atom_site_label_1
_geom_bond_atom_site_label_2
_geom_bond_distance
Cl1 C17 1.730(3)
O1 C2 1.364(3)
O1 C1 1.414(3)
O2 C12 1.423(3)
O2 C11 1.429(3)
N1 C8 1.342(3)
N1 N2 1.363(2)
N2 C10 1.347(3)
N2 C13 1.452(3)
C1 H1A 0.9600
C1 H1B 0.9600
C1 H1C 0.9600
C2 C7 1.375(3)
C2 C3 1.378(3)
C3 C4 1.379(3)
C3 H3 0.9300
C4 C5 1.384(3)
C4 H4 0.9300
C5 C6 1.384(3)
C5 C8 1.472(3)
C6 C7 1.367(3)
C6 H6 0.9300
C7 H7 0.9300
C8 C9 1.408(3)
C9 C10 1.361(3)
C9 H9 0.9300
C10 C11 1.491(3)
C11 H11A 0.9700
C11 H11B 0.9700
C12 C14 1.508(3)
C12 C13 1.533(3)
C12 H12 0.9800
C13 H13A 0.9700
C13 H13B 0.9700
C14 C15 1.380(3)
C14 C19 1.386(3)
C15 C16 1.382(3)
C15 H15 0.9300
C16 C17 1.373(4)
C16 H16 0.9300
C17 C18 1.361(4)
C18 C19 1.388(4)
C18 H18 0.9300
C19 H19 0.9300

loop_
_geom_hbond_atom_site_label_D
_geom_hbond_atom_site_label_H
_geom_hbond_atom_site_label_A
_geom_hbond_site_symmetry_A
_geom_hbond_distance_DH
_geom_hbond_distance_HA
_geom_hbond_distance_DA
_geom_hbond_angle_DHA
C11 H11B N1 1_455 0.97 2.47 3.419(3) 167
C13 H13B Cg1 4_566 0.97 2.86 3.762(3) 156
C6 H6 Cg2 4_565 0.93 2.89 3.608(3) 135

loop_
_geom_torsion_atom_site_label_1
_geom_torsion_atom_site_label_2
_geom_torsion_atom_site_label_3
_geom_torsion_atom_site_label_4
_geom_torsion
C8 N1 N2 C10 1.4(3)
C8 N1 N2 C13 176.7(2)
C1 O1 C2 C7 -177.6(3)
C1 O1 C2 C3 2.4(4)
O1 C2 C3 C4 179.2(2)
C7 C2 C3 C4 -0.8(4)
C2 C3 C4 C5 0.8(4)
C3 C4 C5 C6 -0.7(4)
C3 C4 C5 C8 -179.5(2)
C4 C5 C6 C7 0.8(4)
C8 C5 C6 C7 179.5(3)
C5 C6 C7 C2 -0.8(5)
O1 C2 C7 C6 -179.1(3)
C3 C2 C7 C6 0.8(5)
N2 N1 C8 C9 -1.7(3)
N2 N1 C8 C5 177.7(2)
C4 C5 C8 N1 12.5(4)
C6 C5 C8 N1 -166.2(2)
C4 C5 C8 C9 -168.2(2)
C6 C5 C8 C9 13.1(4)
N1 C8 C9 C10 1.4(3)
C5 C8 C9 C10 -177.9(2)
N1 N2 C10 C9 -0.6(3)
C13 N2 C10 C9 -175.6(2)
N1 N2 C10 C11 179.6(2)
C13 N2 C10 C11 4.5(4)
C8 C9 C10 N2 -0.5(3)
C8 C9 C10 C11 179.3(3)
C12 O2 C11 C10 54.9(3)
N2 C10 C11 O2 -22.8(3)
C9 C10 C11 O2 157.4(3)
C11 O2 C12 C14 170.0(2)
C11 O2 C12 C13 -68.1(3)
C10 N2 C13 C12 -15.0(3)
N1 N2 C13 C12 170.3(2)
O2 C12 C13 N2 44.8(3)
C14 C12 C13 N2 165.4(2)
O2 C12 C14 C15 -171.6(2)
C13 C12 C14 C15 67.1(3)
O2 C12 C14 C19 9.0(3)
C13 C12 C14 C19 -112.4(3)
C19 C14 C15 C16 0.0(4)
C12 C14 C15 C16 -179.4(2)
C14 C15 C16 C17 -0.2(4)
C15 C16 C17 C18 0.0(4)
C15 C16 C17 Cl1 178.8(2)
C16 C17 C18 C19 0.4(4)
Cl1 C17 C18 C19 -178.45(19)
C15 C14 C19 C18 0.3(4)
C12 C14 C19 C18 179.7(2)
C17 C18 C19 C14 -0.5(4)
